data_2206693
loop_
_publ_author_name
'Michel Fleck'
'Ladislav Bohat\'y'

_publ_section_title
;<i>catena</i>-Poly[[[tetraaquamagnesium(II)]-\m-glycine-\k^2^<i>O</i>:<i>O</i>']
 dinitrate]
;
_journal_coeditor_code HB6244
_journal_issue 9
_journal_name_full 'Acta Crystallographica Section E'
_journal_page_first m1887
_journal_page_last m1889
_journal_paper_doi 10.1107/S1600536805026875
_journal_volume 61
_journal_year 2005
_chemical_formula_iupac '[Mg (C2 H5 N O2) (H2 O)4] (N O3)2'
_chemical_formula_moiety 'C2 H13 Mg N1 O6 2+ , 2N1 O3 -'
_chemical_formula_sum 'C2 H13 Mg N3 O12'
_chemical_formula_weight 295.46
_chemical_name_common 'glycine magnesium nitrate tetrahydrate'
_chemical_name_systematic
;
catena-Poly[[[tetraaquamagnesium(II)]-\m-glycine-\k^2^O:O'] dinitrate]
;
_space_group_IT_number 14
_symmetry_cell_setting monoclinic
_symmetry_space_group_name_Hall '-P 2yn'
_symmetry_space_group_name_H-M 'P 1 21/n 1'
_atom_sites_solution_hydrogens difmap
_atom_sites_solution_primary direct
_atom_sites_solution_secondary difmap
_cell_angle_alpha 90.00
_cell_angle_beta 96.57(3)
_cell_angle_gamma 90.00
_cell_formula_units_Z 4
_cell_length_a 9.230(2)
_cell_length_b 6.7790(10)
_cell_length_c 19.052(4)
_cell_measurement_reflns_used 2806
_cell_measurement_temperature 293(2)
_cell_measurement_theta_max 29.36
_cell_measurement_theta_min 4.86
_cell_volume 1184.3(4)
_computing_cell_refinement 'SCALEPACK (Otwinowski & Minor, 1997)'
_computing_data_collection 'COLLECT (Nonius, 2003)'
_computing_data_reduction 'SCALEPACK and DENZO (Otwinowski & Minor, 1997)'
_computing_molecular_graphics 'DIAMOND (Bergerhoff et al., 1996)'
_computing_publication_material SHELXL97
_computing_structure_refinement 'SHELXL97 (Sheldrick, 1997)'
_computing_structure_solution 'SHELXS97 (Sheldrick, 1997)'
_diffrn_ambient_temperature 293(2)
_diffrn_detector_area_resol_mean 9
_diffrn_measured_fraction_theta_full 0.997
_diffrn_measured_fraction_theta_max 0.997
_diffrn_measurement_device '95mm CCD camera on \k-goniostat'
_diffrn_measurement_device_type 'Nonius KappaCCD area-detector'
_diffrn_measurement_method '\f and \w'
_diffrn_radiation_monochromator graphite
_diffrn_radiation_source 'fine-focus sealed tube'
_diffrn_radiation_type MoK\a
_diffrn_radiation_wavelength 0.71073
_diffrn_reflns_av_R_equivalents 0.0149
_diffrn_reflns_av_sigmaI/netI 0.0206
_diffrn_reflns_limit_h_max 13
_diffrn_reflns_limit_h_min -13
_diffrn_reflns_limit_k_max 9
_diffrn_reflns_limit_k_min -9
_diffrn_reflns_limit_l_max 27
_diffrn_reflns_limit_l_min -27
_diffrn_reflns_number 7524
_diffrn_reflns_theta_full 31.48
_diffrn_reflns_theta_max 31.48
_diffrn_reflns_theta_min 4.12
_exptl_absorpt_coefficient_mu 0.218
_exptl_absorpt_correction_T_max 0.991
_exptl_absorpt_correction_T_min 0.983
_exptl_absorpt_correction_type multi-scan
_exptl_absorpt_process_details '(DENZO-SMN; Otwinowski & Minor, 1997)'
_exptl_crystal_colour colourless
_exptl_crystal_density_diffrn 1.646
_exptl_crystal_density_method 'not measured'
_exptl_crystal_description prism
_exptl_crystal_F_000 616
_exptl_crystal_size_max 0.08
_exptl_crystal_size_mid 0.05
_exptl_crystal_size_min 0.04
_refine_diff_density_max 0.354
_refine_diff_density_min -0.230
_refine_ls_extinction_coef 0.0077(19)
_refine_ls_extinction_expression Fc^*^=kFc[1+0.001xFc^2^\l^3^/sin(2\q)]^-1/4^
_refine_ls_extinction_method 'SHELXL97 (Sheldrick, 1997)'
_refine_ls_goodness_of_fit_ref 1.025
_refine_ls_hydrogen_treatment refall
_refine_ls_matrix_type full
_refine_ls_number_parameters 216
_refine_ls_number_reflns 3907
_refine_ls_number_restraints 0
_refine_ls_restrained_S_all 1.025
_refine_ls_R_factor_all 0.0505
_refine_ls_R_factor_gt 0.0350
_refine_ls_shift/su_max 0.001
_refine_ls_shift/su_mean 0.000
_refine_ls_structure_factor_coef Fsqd
_refine_ls_weighting_details 'calc w = 1/[\s^2^(Fo^2^)+(0.0498P)^2^+0.27P] where P = (Fo^2^+2Fc^2^)/3'
_refine_ls_weighting_scheme calc
_refine_ls_wR_factor_gt 0.0939
_refine_ls_wR_factor_ref 0.1036
_reflns_number_gt 2918
_reflns_number_total 3907
_reflns_threshold_expression I>2\s(I)
_cod_data_source_file hb6244.cif
_cod_data_source_block I
_cod_depositor_comments
;
The following automatic conversions were performed:

'_chemical_melting_point' value 'not determined' was changed to '?' -
the value is undefined or not given.

Automatic conversion script
Id: cif_fix_values 1646 2011-03-28 12:23:43Z adriana 

The following automatic conversions were performed:

'_chemical_melting_point' value 'not determined' was changed to '?' -
the value is undefined or not given.

Automatic conversion script
Id: cif_fix_values 1715 2011-07-08 13:25:40Z adriana 
;
_cod_original_sg_symbol_H-M 'P 21/n'
_cod_database_code 2206693
_cod_database_fobs_code 2206693

loop_
_symmetry_equiv_pos_as_xyz
'x, y, z'
'-x+1/2, y+1/2, -z+1/2'
'-x, -y, -z'
'x-1/2, -y-1/2, z-1/2'

loop_
_atom_site_label
_atom_site_fract_x
_atom_site_fract_y
_atom_site_fract_z
_atom_site_U_iso_or_equiv
_atom_site_adp_type
_atom_site_calc_flag
_atom_site_occupancy
_atom_site_type_symbol
Mg1 0.41613(4) 0.25303(6) 0.197692(18) 0.02900(11) Uani d 1 Mg
O1 0.37720(9) 0.21651(14) 0.30170(4) 0.03343(19) Uani d 1 O
O2 0.18222(11) 0.02255(14) 0.29621(4) 0.0396(2) Uani d 1 O
C1 0.27711(12) 0.13080(17) 0.32868(5) 0.0285(2) Uani d 1 C
C2 0.26763(13) 0.1617(2) 0.40679(6) 0.0346(3) Uani d 1 C
H1C 0.2705(19) 0.036(3) 0.4302(9) 0.055(5) Uiso d 1 H
H2C 0.173(2) 0.221(3) 0.4165(9) 0.053(5) Uiso d 1 H
N 0.38643(13) 0.2909(2) 0.43892(6) 0.0371(2) Uani d 1 N
H1N 0.462(2) 0.290(3) 0.4128(10) 0.051(5) Uiso d 1 H
H2N 0.420(2) 0.239(3) 0.4796(11) 0.065(6) Uiso d 1 H
H3N 0.361(3) 0.402(4) 0.4401(12) 0.075(7) Uiso d 1 H
O1W 0.21143(10) 0.13522(15) 0.15862(5) 0.0350(2) Uani d 1 O
H1W1 0.148(2) 0.207(3) 0.1406(11) 0.057(5) Uiso d 1 H
H2W1 0.182(2) 0.088(3) 0.1929(11) 0.064(6) Uiso d 1 H
O2W 0.46453(12) 0.28650(18) 0.09656(5) 0.0418(2) Uani d 1 O
H1W2 0.424(2) 0.242(3) 0.0651(12) 0.064(6) Uiso d 1 H
H2W2 0.546(2) 0.312(3) 0.0837(11) 0.063(6) Uiso d 1 H
O3W 0.49271(13) -0.03497(18) 0.19758(6) 0.0500(3) Uani d 1 O
H1W3 0.520(3) -0.095(3) 0.2341(13) 0.079(7) Uiso d 1 H
H2W3 0.532(2) -0.083(3) 0.1701(11) 0.064(6) Uiso d 1 H
O4W 0.61328(11) 0.3698(2) 0.23671(6) 0.0559(3) Uani d 1 O
H1W4 0.632(3) 0.368(3) 0.2785(14) 0.082(7) Uiso d 1 H
H2W4 0.688(3) 0.359(3) 0.2179(13) 0.084(7) Uiso d 1 H
N1 0.36594(11) 0.15942(19) 0.60851(5) 0.0388(2) Uani d 1 N
O11 0.48449(10) 0.1598(2) 0.58206(5) 0.0518(3) Uani d 1 O
O12 0.36686(12) 0.1760(2) 0.67312(5) 0.0625(3) Uani d 1 O
O13 0.25154(11) 0.1466(2) 0.56902(5) 0.0647(4) Uani d 1 O
N2 0.73154(12) -0.15300(18) 0.06451(5) 0.0390(2) Uani d 1 N
O21 0.60473(12) -0.1759(2) 0.07600(7) 0.0665(4) Uani d 1 O
O22 0.76438(13) -0.15543(19) 0.00259(5) 0.0568(3) Uani d 1 O
O23 0.82996(13) -0.1301(3) 0.11351(6) 0.0750(4) Uani d 1 O

loop_
_atom_site_aniso_label
_atom_site_aniso_U_11
_atom_site_aniso_U_22
_atom_site_aniso_U_33
_atom_site_aniso_U_12
_atom_site_aniso_U_13
_atom_site_aniso_U_23
Mg1 0.02672(19) 0.0414(2) 0.01915(17) 0.00116(15) 0.00398(13) -0.00082(14)
O1 0.0338(4) 0.0470(5) 0.0200(3) -0.0022(3) 0.0051(3) 0.0010(3)
O2 0.0506(5) 0.0432(5) 0.0251(4) -0.0115(4) 0.0046(3) -0.0013(3)
C1 0.0329(5) 0.0325(5) 0.0202(4) 0.0049(4) 0.0040(4) 0.0016(4)
C2 0.0356(6) 0.0484(7) 0.0202(4) -0.0024(5) 0.0050(4) -0.0004(4)
N 0.0427(6) 0.0452(7) 0.0235(4) -0.0025(5) 0.0042(4) -0.0015(4)
O1W 0.0324(4) 0.0460(5) 0.0259(4) -0.0022(4) 0.0013(3) 0.0046(4)
O2W 0.0365(5) 0.0679(7) 0.0222(4) -0.0055(4) 0.0078(3) -0.0035(4)
O3W 0.0613(7) 0.0571(7) 0.0322(5) 0.0240(5) 0.0070(4) 0.0040(5)
O4W 0.0335(5) 0.1038(10) 0.0306(5) -0.0139(6) 0.0046(4) -0.0114(5)
N1 0.0307(5) 0.0601(7) 0.0260(4) 0.0029(5) 0.0052(4) 0.0033(4)
O11 0.0285(4) 0.0956(9) 0.0323(4) -0.0028(5) 0.0067(3) -0.0031(5)
O12 0.0490(6) 0.1147(10) 0.0245(4) 0.0165(6) 0.0069(4) 0.0090(5)
O13 0.0290(4) 0.1272(12) 0.0374(5) -0.0058(6) 0.0014(4) -0.0074(6)
N2 0.0384(5) 0.0525(7) 0.0262(4) 0.0030(5) 0.0038(4) -0.0028(4)
O21 0.0427(6) 0.0964(10) 0.0633(7) -0.0030(6) 0.0183(5) -0.0178(7)
O22 0.0636(7) 0.0807(8) 0.0273(4) -0.0103(6) 0.0111(4) -0.0038(5)
O23 0.0543(7) 0.1363(14) 0.0318(5) 0.0055(8) -0.0066(4) -0.0130(7)

loop_
_atom_type_symbol
_atom_type_description
_atom_type_scat_dispersion_real
_atom_type_scat_dispersion_imag
_atom_type_scat_source
C C 0.0033 0.0016 'International Tables Vol C Tables 4.2.6.8 and 6.1.1.4'
H H 0.0000 0.0000 'International Tables Vol C Tables 4.2.6.8 and 6.1.1.4'
N N 0.0061 0.0033 'International Tables Vol C Tables 4.2.6.8 and 6.1.1.4'
O O 0.0106 0.0060 'International Tables Vol C Tables 4.2.6.8 and 6.1.1.4'
Mg Mg 0.0486 0.0363 'International Tables Vol C Tables 4.2.6.8 and 6.1.1.4'

loop_
_geom_angle_atom_site_label_1
_geom_angle_atom_site_label_2
_geom_angle_atom_site_label_3
_geom_angle_site_symmetry_1
_geom_angle_site_symmetry_3
_geom_angle
O2W Mg1 O4W . . 91.05(5)
O2W Mg1 O2 . 2 95.78(4)
O4W Mg1 O2 . 2 90.90(5)
O2W Mg1 O1 . . 177.34(4)
O4W Mg1 O1 . . 86.73(5)
O2 Mg1 O1 2 . 85.74(4)
O2W Mg1 O3W . . 89.56(5)
O4W Mg1 O3W . . 94.33(6)
O2 Mg1 O3W 2 . 172.46(5)
O1 Mg1 O3W . . 89.14(5)
O2W Mg1 O1W . . 89.59(5)
O4W Mg1 O1W . . 179.12(5)
O2 Mg1 O1W 2 . 88.44(4)
O1 Mg1 O1W . . 92.64(4)
O3W Mg1 O1W . . 86.26(5)
C1 O1 Mg1 . . 131.81(8)
C1 O2 Mg1 . 2_545 141.69(8)
O2 C1 O1 . . 125.30(10)
O2 C1 C2 . . 116.81(10)
O1 C1 C2 . . 117.89(10)
N C2 C1 . . 111.39(10)
N C2 H1C . . 110.7(11)
C1 C2 H1C . . 109.3(11)
N C2 H2C . . 108.1(10)
C1 C2 H2C . . 112.8(10)
H1C C2 H2C . . 104.3(15)
C2 N H1N . . 110.5(11)
C2 N H2N . . 107.5(14)
H1N N H2N . . 105.4(17)
C2 N H3N . . 111.8(17)
H1N N H3N . . 105.8(19)
H2N N H3N . . 116(2)
H1W1 O1W H2W1 . . 107.0(19)
H1W2 O2W H2W2 . . 104(2)
H1W3 O3W H2W3 . . 104(2)
H1W4 O4W H2W4 . . 109(2)
O13 N1 O12 . . 121.65(11)
O13 N1 O11 . . 118.82(10)
O12 N1 O11 . . 119.52(11)
O21 N2 O23 . . 121.05(12)
O21 N2 O22 . . 120.41(12)
O23 N2 O22 . . 118.53(12)

loop_
_geom_bond_atom_site_label_1
_geom_bond_atom_site_label_2
_geom_bond_site_symmetry_2
_geom_bond_distance
_geom_bond_publ_flag
Mg1 O2W . 2.0397(10) y
Mg1 O4W . 2.0447(12) y
Mg1 O2 2 2.0494(10) y
Mg1 O1 . 2.0688(9) y
Mg1 O3W . 2.0764(12) y
Mg1 O1W . 2.1071(11) y
O1 C1 . 1.2506(14) ?
O2 C1 . 1.2507(14) ?
C1 C2 . 1.5152(15) ?
C2 N . 1.4802(17) ?
C2 H1C . 0.96(2) ?
C2 H2C . 1.000(19) ?
N H1N . 0.90(2) ?
N H2N . 0.87(2) ?
N H3N . 0.79(2) ?
O1W H1W1 . 0.81(2) ?
O1W H2W1 . 0.80(2) ?
O2W H1W2 . 0.73(2) ?
O2W H2W2 . 0.84(2) ?
O3W H1W3 . 0.82(3) ?
O3W H2W3 . 0.74(2) ?
O4W H1W4 . 0.80(3) ?
O4W H2W4 . 0.82(3) ?
N1 O13 . 1.2275(15) ?
N1 O12 . 1.2351(14) ?
N1 O11 . 1.2560(13) ?
N2 O21 . 1.2251(15) ?
N2 O23 . 1.2356(15) ?
N2 O22 . 1.2513(14) ?

loop_
_geom_hbond_atom_site_label_D
_geom_hbond_atom_site_label_H
_geom_hbond_atom_site_label_A
_geom_hbond_site_symmetry_A
_geom_hbond_distance_DH
_geom_hbond_distance_HA
_geom_hbond_distance_DA
_geom_hbond_angle_DHA
N H1N O23 2_655 0.90(2) 2.108(19) 2.9555(19) 155.6(16)
N H2N O11 . 0.87(2) 2.05(2) 2.9125(16) 170.4(19)
N H3N O22 4_566 0.79(2) 2.33(2) 3.0263(18) 148(2)
O1W H1W1 O11 4_565 0.81(2) 1.99(2) 2.7833(16) 168(2)
O1W H2W1 O2 . 0.80(2) 2.02(2) 2.7729(13) 157(2)
O2W H1W2 O22 3_655 0.73(2) 2.13(2) 2.8122(17) 156(2)
O2W H2W2 O13 4_665 0.84(2) 1.97(2) 2.7958(16) 170(2)
O3W H1W3 O12 3_656 0.82(3) 2.02(3) 2.8165(16) 163(2)
O3W H2W3 O21 . 0.74(2) 2.08(2) 2.8099(18) 166(2)
O4W H1W4 O23 2_655 0.80(3) 2.05(3) 2.8417(17) 177(2)
O4W H2W4 O12 4_665 0.82(3) 1.95(3) 2.7732(17) 178(2)
